data_4000196
_journal_name_full 'Chemistry of Materials'
_journal_year 2002
_chemical_formula_sum 'Cl14.36 Nb6 O4.64 Rb1.76 Ti2'
_chemical_formula_weight 1386.87
_space_group_IT_number 15
_symmetry_cell_setting monoclinic
_symmetry_space_group_name_Hall '-C 2yc'
_symmetry_space_group_name_H-M 'C 1 2/c 1'
_atom_sites_solution_hydrogens geom
_atom_sites_solution_primary direct
_atom_sites_solution_secondary difmap
_cell_angle_alpha 90.00
_cell_angle_beta 116.207(10)
_cell_angle_gamma 90.00
_cell_formula_units_Z 4
_cell_length_a 21.503(3)
_cell_length_b 8.8162(11)
_cell_length_c 15.710(2)
_cell_measurement_reflns_used 40
_cell_measurement_temperature 293(2)
_cell_measurement_theta_max ?
_cell_measurement_theta_min ?
_cell_volume 2672.1(6)
_diffrn_ambient_temperature 293(2)
_diffrn_detector_area_resol_mean ?
_diffrn_measurement_device_type 'Bruker P4'
_diffrn_measurement_method '\w scans'
_diffrn_radiation_monochromator graphite
_diffrn_radiation_source 'fine-focus sealed tube'
_diffrn_radiation_type MoK\a
_diffrn_radiation_wavelength 0.71073
_diffrn_reflns_av_R_equivalents 0.0499
_diffrn_reflns_av_sigmaI/netI 0.0593
_diffrn_reflns_limit_h_max 1
_diffrn_reflns_limit_h_min -29
_diffrn_reflns_limit_k_max 1
_diffrn_reflns_limit_k_min -11
_diffrn_reflns_limit_l_max 21
_diffrn_reflns_limit_l_min -19
_diffrn_reflns_number 4087
_diffrn_reflns_theta_max 29.32
_diffrn_reflns_theta_min 2.54
_diffrn_standards_decay_% ?
_diffrn_standards_interval_count 297
_diffrn_standards_interval_time ?
_diffrn_standards_number 3
_exptl_absorpt_coefficient_mu 7.673
_exptl_absorpt_correction_T_max 0.606
_exptl_absorpt_correction_T_min 0.4533
_exptl_absorpt_correction_type empirical
_exptl_absorpt_process_details ?
_exptl_crystal_colour black
_exptl_crystal_density_diffrn 3.447
_exptl_crystal_density_meas ?
_exptl_crystal_density_method 'not measured'
_exptl_crystal_description needle
_exptl_crystal_F_000 2545
_exptl_crystal_size_max 0.3
_exptl_crystal_size_mid 0.05
_exptl_crystal_size_min 0.04
_refine_ls_extinction_coef 0.00014(3)
_refine_ls_extinction_expression Fc^*^=kFc[1+0.001xFc^2^\l^3^/sin(2\q)]^-1/4^
_refine_ls_extinction_method SHELXL
_refine_ls_goodness_of_fit_ref 1.009
_refine_ls_hydrogen_treatment mixed
_refine_ls_matrix_type full
_refine_ls_number_parameters 145
_refine_ls_number_reflns 3363
_refine_ls_number_restraints 0
_refine_ls_restrained_S_all 1.009
_refine_ls_R_factor_all 0.0753
_refine_ls_R_factor_gt 0.0426
_refine_ls_shift/su_max 0.001
_refine_ls_shift/su_mean 0.000
_refine_ls_structure_factor_coef Fsqd
_refine_ls_weighting_details 'calc w=1/[\s^2^(Fo^2^)+(0.0375P)^2^+2.6679P] where P=(Fo^2^+2Fc^2^)/3'
_refine_ls_weighting_scheme calc
_refine_ls_wR_factor_gt 0.0793
_refine_ls_wR_factor_ref 0.0892
_reflns_number_gt 2394
_reflns_number_total 3363
_reflns_threshold_expression >2sigma(I)
_cod_depositor_comments
;
The following automatic conversions were performed:
'_symmetry_cell_setting' value 'Monoclinic' changed to 'monoclinic'
according to '/home/saulius/struct/CIF-dictionaries/cif_core.dic'
dictionary named 'cif_core.dic' version 2.4.1 from 2010-06-29.

Automatic conversion script
Id: cif_fix_enum 1527 2010-12-29 10:47:43Z saulius 
;
_cod_original_sg_symbol_H-M C2/c
_cod_database_code 4000196

loop_
_symmetry_equiv_pos_as_xyz
'x, y, z'
'-x, y, -z+1/2'
'x+1/2, y+1/2, z'
'-x+1/2, y+1/2, -z+1/2'
'-x, -y, -z'
'x, -y, z-1/2'
'-x+1/2, -y+1/2, -z'
'x+1/2, -y+1/2, z-1/2'

loop_
_atom_site_label
_atom_site_type_symbol
_atom_site_fract_x
_atom_site_fract_y
_atom_site_fract_z
_atom_site_U_iso_or_equiv
_atom_site_adp_type
_atom_site_occupancy
_atom_site_symmetry_multiplicity
_atom_site_calc_flag
_atom_site_refinement_flags
_atom_site_disorder_assembly
_atom_site_disorder_group
Nb1 Nb 0.49971(3) 0.12697(7) 0.10931(4) 0.01704(13) Uani 1 1 d . . .
Nb2 Nb 0.58320(3) -0.11441(7) 0.10015(4) 0.02102(15) Uani 1 1 d . . .
Nb3 Nb 0.43179(3) -0.14051(7) 0.01985(4) 0.02288(15) Uani 1 1 d . . .
Rb1 Rb 0.6665(2) 0.4103(2) 0.33203(14) 0.0551(9) Uani 0.577(8) 1 d P . .
Rb2 Rb 0.7060(4) 0.4309(5) 0.3444(3) 0.0448(16) Uani 0.302(8) 1 d P . .
Ti1 Ti 0.36317(6) -0.07369(15) 0.17056(8) 0.0229(3) Uani 1 1 d . . .
Cl1 Cl 0.5000 0.2845(3) 0.2500 0.0273(5) Uani 1 2 d S . .
Cl2 Cl 0.40334(10) 0.3012(2) 0.00902(12) 0.0285(4) Uani 1 1 d . . .
Cl3 Cl 0.57969(10) 0.3314(2) 0.10356(13) 0.0333(4) Uani 1 1 d . . .
Cl4 Cl 0.51785(11) -0.3105(2) 0.14097(14) 0.0363(4) Uani 1 1 d . . .
Cl5 Cl 0.68909(11) -0.2278(3) 0.24559(13) 0.0423(5) Uani 1 1 d . . .
Cl6 Cl 0.34642(13) -0.2878(3) 0.06648(17) 0.0526(7) Uani 1 1 d . . .
Cl7 Cl 0.27258(11) 0.0828(3) 0.09028(17) 0.0504(6) Uani 1 1 d . . .
Cl8 Cl 0.32814(14) 0.9639(3) 0.90652(17) 0.0423(10) Uani 0.683(14) 1 d P . .
O8 O 0.32814(14) 0.9639(3) 0.90652(17) 0.0423(10) Uani 0.317(14) 1 d P . .
O1 O 0.4311(2) -0.0091(5) 0.1238(3) 0.0208(10) Uani 1 1 d . . .
O2 O 0.4187(2) 0.0129(5) 0.2937(3) 0.0235(10) Uani 1 1 d . . .

loop_
_atom_site_aniso_label
_atom_site_aniso_U_11
_atom_site_aniso_U_22
_atom_site_aniso_U_33
_atom_site_aniso_U_23
_atom_site_aniso_U_13
_atom_site_aniso_U_12
Nb1 0.0193(3) 0.0200(3) 0.0142(3) 0.0003(2) 0.0097(2) 0.0016(2)
Nb2 0.0236(3) 0.0264(3) 0.0141(3) 0.0026(2) 0.0093(2) 0.0074(3)
Nb3 0.0284(3) 0.0257(3) 0.0215(3) -0.0048(2) 0.0174(3) -0.0056(3)
Rb1 0.054(2) 0.0477(11) 0.0582(12) -0.0083(8) 0.0199(10) -0.0166(9)
Rb2 0.040(3) 0.0421(19) 0.056(2) -0.0093(15) 0.0253(19) -0.0003(18)
Ti1 0.0220(6) 0.0328(7) 0.0167(6) -0.0048(5) 0.0111(5) -0.0055(5)
Cl1 0.0430(14) 0.0225(11) 0.0236(11) 0.000 0.0213(11) 0.000
Cl2 0.0348(9) 0.0301(9) 0.0236(8) 0.0043(7) 0.0157(7) 0.0142(8)
Cl3 0.0455(11) 0.0319(9) 0.0345(10) -0.0134(8) 0.0286(9) -0.0141(8)
Cl4 0.0525(12) 0.0283(9) 0.0398(10) 0.0128(8) 0.0309(10) 0.0089(9)
Cl5 0.0452(12) 0.0582(13) 0.0239(9) 0.0085(9) 0.0156(8) 0.0325(10)
Cl6 0.0746(16) 0.0487(13) 0.0642(14) -0.0305(11) 0.0577(13) -0.0372(12)
Cl7 0.0326(11) 0.0583(14) 0.0490(13) 0.0023(11) 0.0077(9) 0.0109(10)
Cl8 0.0432(17) 0.0594(19) 0.0278(14) 0.0013(12) 0.0189(12) 0.0057(13)
O8 0.0432(17) 0.0594(19) 0.0278(14) 0.0013(12) 0.0189(12) 0.0057(13)
O1 0.024(2) 0.026(2) 0.018(2) -0.0015(19) 0.014(2) 0.002(2)
O2 0.020(2) 0.034(3) 0.016(2) -0.004(2) 0.0070(19) -0.004(2)
